data_7702795
loop_
_publ_author_name
'Hart, Richard'
'Levason, William'
'Patel, Bhavesh'
'Reid, Gillian'

_publ_section_title
;
 Synthesis, properties and crystal structures of 6-, 7- and 8-coordinate
 Zr(iv) and Hf(iv) complexes involving thioether and selenoether ligands
;
_journal_issue 16
_journal_name_full 'Journal of the Chemical Society, Dalton Transactions'
_journal_page_first 3153
_journal_paper_doi 10.1039/b201080c
_journal_year 2002
_chemical_compound_source CH2Cl2
_chemical_formula_moiety 'C8 H20 Cl4 S4 Zr '
_chemical_formula_structural '[ZrCl4{MeS(CH2)2SMe}2]'
_chemical_formula_sum 'C8 H20 Cl4 S4 Zr'
_chemical_formula_weight 477.52
_space_group_IT_number 92
_space_group_name_Hall 'P 4abw 2nw'
_space_group_name_H-M_alt 'P 41 21 2'
_symmetry_cell_setting tetragonal
_symmetry_Int_Tables_number 92
_symmetry_space_group_name_H-M 'P 41 21 2'
_audit_creation_date 2001-04-25
_audit_creation_method 'by teXsan for Windows v1.06'
_cell_angle_alpha 90
_cell_angle_beta 90
_cell_angle_gamma 90
_cell_formula_units_Z 4
_cell_length_a 9.9696(3)
_cell_length_b 9.9696(3)
_cell_length_c 17.5265(4)
_cell_measurement_temperature 150.0(1)
_cell_volume 1742.01(8)
_computing_cell_refinement 'Enraf Nonius Kappa CCD diffractometer control'
_computing_data_collection 'Enraf Nonius Kappa CCD diffractometer control'
_computing_data_reduction 'CrystalClear (Rigaku Corporation, 1999)'
_computing_publication_material 'teXsan for Windows version 1.06 (MSC, 1997-1999)'
_computing_structure_refinement 'teXsan for Windows version 1.06 (MSC, 1997-1999)'
_computing_structure_solution
;
DIRDIF92 PATTY (Beurskens, 1992)
;
_diffrn_ambient_temperature 150.0(1)
_diffrn_measurement_device 'Mercury CCD'
_diffrn_measurement_method \w
_diffrn_orient_matrix_UB_11 0.00000
_diffrn_orient_matrix_UB_12 0.00000
_diffrn_orient_matrix_UB_13 0.00000
_diffrn_orient_matrix_UB_21 0.00000
_diffrn_orient_matrix_UB_22 0.00000
_diffrn_orient_matrix_UB_23 0.00000
_diffrn_orient_matrix_UB_31 0.00000
_diffrn_orient_matrix_UB_32 0.00000
_diffrn_orient_matrix_UB_33 0.00000
_diffrn_radiation_detector CCD
_diffrn_radiation_monochromator graphite
_diffrn_radiation_source 'X-ray tube'
_diffrn_radiation_type 'Mo K\a'
_diffrn_radiation_wavelength 0.71073
_diffrn_reflns_av_R_equivalents 0.06701
_diffrn_reflns_av_sigmaI/netI 0.095
_diffrn_reflns_limit_h_max 12
_diffrn_reflns_limit_h_min -12
_diffrn_reflns_limit_k_max 12
_diffrn_reflns_limit_k_min -8
_diffrn_reflns_limit_l_max 21
_diffrn_reflns_limit_l_min -20
_diffrn_reflns_number 7359
_diffrn_reflns_reduction_process 'Lp corrections applied'
_diffrn_reflns_theta_max 26.36
_diffrn_reflns_theta_min 3.12
_diffrn_standards_decay_% 0.00
_diffrn_standards_interval_count 0
_diffrn_standards_number 0
_exptl_absorpt_coefficient_mu 1.701
_exptl_absorpt_correction_type SORTAV
_exptl_crystal_colour colourless
_exptl_crystal_density_diffrn 1.821
_exptl_crystal_density_meas ?
_exptl_crystal_description rhomboid
_exptl_crystal_F_000 960.00
_exptl_crystal_size_max 0.25
_exptl_crystal_size_mid 0.10
_exptl_crystal_size_min 0.08
_refine_diff_density_max 0.63
_refine_diff_density_min -0.53
_refine_ls_abs_structure_details -
_refine_ls_abs_structure_Flack -
_refine_ls_extinction_coef -
_refine_ls_extinction_method none
_refine_ls_goodness_of_fit_all 1.442
_refine_ls_goodness_of_fit_ref 1.440
_refine_ls_hydrogen_treatment noref
_refine_ls_matrix_type full
_refine_ls_number_constraints 0
_refine_ls_number_parameters 77
_refine_ls_number_reflns 867
_refine_ls_number_restraints 0
_refine_ls_R_factor_all 0.0409
_refine_ls_R_factor_gt 0.0410
_refine_ls_shift/su_max 0.0000
_refine_ls_shift/su_mean 0.0001
_refine_ls_structure_factor_coef F
_refine_ls_weighting_details 'w = 1/[\s^2^(Fo)]'
_refine_ls_weighting_scheme sigma
_refine_ls_wR_factor_all 0.0530
_refine_ls_wR_factor_ref 0.0530
_reflns_number_gt 867
_reflns_number_total 1111
_reflns_threshold_expression I>3.00\s(I)
_cod_data_source_file b201080c.txt
_cod_data_source_block '_01bp8mesc2'
_cod_depositor_comments
;
The following automatic conversions were performed:

data item '_exptl_crystal_density_meas' value 'not measured' was
changed to '?' -- the value is perceived as not measured.

Automatic conversion script
Id: cif_fix_values 6909 2019-04-08 15:41:33Z antanas 
;
_cod_original_cell_volume 1742.01(7)
_cod_original_formula_sum 'C8 H20 Cl4 S4 Zr '
_cod_database_code 7702795

loop_
_symmetry_equiv_pos_as_xyz
'   +x,   +y,   +z'
'   -x,   -y,1/2+z'
1/2-y,1/2+x,1/4+z
1/2+y,1/2-x,3/4+z
'   +y,   +x,   -z'
'   -y,   -x,1/2-z'
1/2-x,1/2+y,1/4-z
1/2+x,1/2-y,3/4-z

loop_
_atom_site_label
_atom_site_fract_x
_atom_site_fract_y
_atom_site_fract_z
_atom_site_U_iso_or_equiv
_atom_site_occupancy
_atom_site_refinement_flags
_atom_site_adp_type
_atom_site_calc_flag
Zr(1) 0.02425(6) 0.0242 0.0000 0.02085(12) 1.000 S Uani d
Cl(1) -0.1966(2) 0.1394(2) -0.00661(10) 0.0299(4) 1.000 . Uani d
Cl(2) 0.0703(2) 0.0832(2) 0.13525(9) 0.0300(5) 1.000 . Uani d
S(1) -0.1386(2) -0.1418(2) 0.09483(9) 0.0321(6) 1.000 . Uani d
S(2) 0.3039(2) 0.0693(2) -0.00806(10) 0.0340(5) 1.000 . Uani d
C(1) -0.2379(7) -0.0450(8) 0.1583(4) 0.041(2) 1.000 . Uani d
C(2) -0.2685(8) -0.2038(7) 0.0348(5) 0.041(2) 1.000 . Uani d
C(3) 0.3916(8) 0.0250(9) 0.0774(4) 0.052(3) 1.000 . Uani d
C(4) 0.3249(12) 0.2466(13) -0.0270(6) 0.034(3) 0.667 S Uiso d
C(5) 0.344(2) 0.256(2) 0.0196(11) 0.025(5) 0.333 S Uiso d
H(1) -0.2126 -0.0659 0.2095 0.051 1.000 . Uiso c
H(2) -0.2202 0.0480 0.1494 0.051 1.000 . Uiso c
H(3) -0.3287 -0.0635 0.1506 0.051 1.000 . Uiso c
H(4) -0.3259 -0.2653 0.0621 0.049 1.000 . Uiso c
H(5) -0.3267 -0.1301 0.0183 0.049 1.000 . Uiso c
H(6) 0.3385 0.0498 0.1202 0.063 1.000 . Uiso c
H(7) 0.4051 -0.0696 0.0780 0.063 1.000 . Uiso c
H(8) 0.4745 0.0697 0.0788 0.063 1.000 . Uiso c

loop_
_atom_site_aniso_label
_atom_site_aniso_U_11
_atom_site_aniso_U_22
_atom_site_aniso_U_33
_atom_site_aniso_U_12
_atom_site_aniso_U_13
_atom_site_aniso_U_23
Zr(1) 0.0222(3) 0.0222 0.0182(4) 0.0018(4) 0.0007 -0.0007(3)
Cl(1) 0.0275(9) 0.0280(9) 0.0342(8) 0.0046(7) -0.0023(8) -0.0011(9)
Cl(2) 0.0262(10) 0.0467(12) 0.0173(7) 0.0003(8) 0.0015(7) -0.0023(7)
S(1) 0.0303(12) 0.0303(12) 0.0358(9) -0.0011(8) 0.0075(9) 0.0044(9)
S(2) 0.0281(9) 0.0326(11) 0.0412(10) -0.0000(8) 0.0087(10) 0.0027(10)
C(1) 0.038(5) 0.037(5) 0.047(4) -0.004(4) 0.015(4) 0.013(4)
C(2) 0.030(4) 0.032(4) 0.063(5) -0.010(4) 0.016(4) -0.010(4)
C(3) 0.031(5) 0.079(6) 0.046(4) 0.006(5) -0.001(4) -0.011(5)

loop_
_atom_type_symbol
_atom_type_oxidation_number
_atom_type_number_in_cell
_atom_type_scat_dispersion_real
_atom_type_scat_dispersion_imag
_atom_type_scat_source
C 0 32 0.002 0.002
;International Tables for Crystallography
(1992, Vol. C, Table 6.1.1.2)
;
H 0 80 0.000 0.000
;International Tables for Crystallography
(1992, Vol. C, Table 6.1.1.2)
;
S 0 16 0.110 0.124
;International Tables for Crystallography
(1992, Vol. C, Table 6.1.1.2)
;
Cl 0 16 0.132 0.159
;International Tables for Crystallography
(1992, Vol. C, Tables 4.2.6.8 and 6.1.1.1)
;
Zr 0 4 -2.965 0.560
;International Tables for Crystallography
(1992, Vol. C, Tables 4.2.6.8 and 6.1.1.1)
;

loop_
_geom_angle_atom_site_label_1
_geom_angle_atom_site_label_2
_geom_angle_atom_site_label_3
_geom_angle
_geom_angle_site_symmetry_3
_geom_angle_publ_flag
CL1 ZR1 CL1 145.09(10) 5 ?
CL1 ZR1 CL2 95.68(7) . ?
CL1 ZR1 CL2 94.58(7) 5 ?
CL1 ZR1 S1 77.94(7) . ?
CL1 ZR1 S1 73.83(7) 5 ?
CL1 ZR1 S2 142.92(7) . ?
CL1 ZR1 S2 71.81(6) 5 ?
CL2 ZR1 CL2 145.31(10) 5 ?
CL2 ZR1 S1 71.75(6) . ?
CL2 ZR1 S1 142.91(7) 5 ?
CL2 ZR1 S2 80.08(7) . ?
CL2 ZR1 S2 71.92(7) 5 ?
S1 ZR1 S1 71.28(9) 5 ?
S1 ZR1 S2 133.03(7) . ?
S1 ZR1 S2 129.31(6) 5 ?
S2 ZR1 S2 71.89(9) . ?
ZR1 S1 C1 111.6(3) . ?
ZR1 S1 C2 105.7(3) . ?
C1 S1 C2 98.8(4) . ?
ZR1 S2 C3 113.6(3) . ?
ZR1 S2 C4 106.2(5) . ?
ZR1 S2 C5 109.8(7) . ?
C3 S2 C4 109.8(6) . ?
C3 S2 C5 85.8(8) . ?
S1 C1 H1 108.9 . no
S1 C1 H2 108.7 . no
S1 C1 H3 110.1 . no
H1 C1 H2 108.4 . no
H1 C1 H3 110.5 . no
H2 C1 H3 110.3 . no
S1 C2 C2 108.2(6) 5 ?
S1 C2 H4 110.9 . no
S1 C2 H5 110.2 . no
H4 C2 H5 105.8 . no
S2 C3 H6 108.9 . no
S2 C3 H7 108.8 . no
S2 C3 H8 109.5 . no
H6 C3 H7 109.2 . no
H6 C3 H8 110.2 . no
H7 C3 H8 110.2 . no
S2 C4 C4 110.0(8) 5 ?
S2 C5 C5 109.9(12) 5 ?

loop_
_geom_bond_atom_site_label_1
_geom_bond_atom_site_label_2
_geom_bond_distance
_geom_bond_site_symmetry_2
_geom_bond_publ_flag
ZR1 CL1 2.486(2) . ?
ZR1 CL1 2.486(2) 5 ?
ZR1 CL2 2.485(2) . ?
ZR1 CL2 2.485(2) 5 ?
ZR1 S1 2.853(2) . ?
ZR1 S1 2.853(2) 5 ?
ZR1 S2 2.828(2) . ?
ZR1 S2 2.828(2) 5 ?
S1 C1 1.775(9) . ?
S1 C2 1.780(10) . ?
S2 C3 1.790(9) . ?
S2 C4 1.81(2) . ?
S2 C5 1.96(3) . ?
C1 H1 0.96 . no
C1 H2 0.96 . no
C1 H3 0.93 . no
C2 C2 1.52(2) . ?
C2 H4 0.97 . no
C2 H5 0.98 . no
C3 H6 0.95 . no
C3 H7 0.95 . no
C3 H8 0.94 . no
C4 C4 1.45(3) 5 ?
C5 C5 1.42(5) 5 ?

loop_
_geom_contact_atom_site_label_1
_geom_contact_atom_site_label_2
_geom_contact_distance
_geom_contact_site_symmetry_2
_geom_contact_publ_flag
C1 C2 3.546(13) 7_455 no
C1 C2 3.584(13) 3_455 no
C3 C4 3.52(2) 3_545 no
